data_2229536
loop_
_publ_author_name
'Liu, Yan-Ju'
'Fu, Xian-Jiao'
'Li, Xi-Feng'
'Qiu, Tian-Bao'
'Yang, Huai-Xia'

_publ_section_title
;
 Poly[[tetrakis(\m-2-anilinobenzoato-\k^2^<i>O</i>:<i>O</i>')tetra-\m~1,1,1~-azido-tetra-\m~1,1~-azido-octamethanolhexanickel(II)]
 methanol hexasolvate]
;
_journal_coeditor_code WM2438
_journal_issue 3
_journal_name_full 'Acta Crystallographica Section E'
_journal_page_first m307
_journal_page_last m308
_journal_paper_doi 10.1107/S1600536811003473
_journal_volume 67
_journal_year 2011
_chemical_formula_iupac '[Ni6 (C13 H10 N O2)4 (N3)8 (C H4 O)8], 6C H4 O'
_chemical_formula_moiety 'C60 H72 N28 Ni6 O16, 6(C H4 O)'
_chemical_formula_sum 'C66 H96 N28 Ni6 O22'
_chemical_formula_weight 1985.97
_chemical_name_systematic
;
Poly[[tetrakis(\m-2-anilinobenzoato-\k^2^<i>O</i>:<i>O</i>')tetra-\m~1,1,1~-
azido-tetra-\m~1,1~-azido-octamethanolhexanickel(II)] methanol hexasolvate]
;
_space_group_IT_number 14
_symmetry_cell_setting monoclinic
_symmetry_space_group_name_Hall '-P 2ybc'
_symmetry_space_group_name_H-M 'P 1 21/c 1'
_atom_sites_solution_hydrogens geom
_atom_sites_solution_primary direct
_atom_sites_solution_secondary difmap
_audit_creation_method SHELXL-97
_cell_angle_alpha 90.00
_cell_angle_beta 105.3680(10)
_cell_angle_gamma 90.00
_cell_formula_units_Z 2
_cell_length_a 11.82300(10)
_cell_length_b 14.6051(2)
_cell_length_c 26.3997(4)
_cell_measurement_reflns_used 62970
_cell_measurement_temperature 293(2)
_cell_measurement_theta_max 25.028
_cell_measurement_theta_min 3.395
_cell_volume 4395.60(10)
_computing_cell_refinement 'CrystalClear (Rigaku/MSC, 2006)'
_computing_data_collection 'CrystalClear (Rigaku/MSC, 2006)'
_computing_data_reduction 'CrystalClear (Rigaku/MSC, 2006)'
_computing_molecular_graphics 'SHELXTL (Sheldrick, 2008)'
_computing_publication_material 'publCIF (Westrip, 2010)'
_computing_structure_refinement 'SHELXL97 (Sheldrick, 2008)'
_computing_structure_solution 'SHELXS97 (Sheldrick, 2008)'
_diffrn_ambient_temperature 293(2)
_diffrn_detector_area_resol_mean 0.76
_diffrn_measured_fraction_theta_full 0.994
_diffrn_measured_fraction_theta_max 0.994
_diffrn_measurement_device_type 'Rigaku Saturn CCD'
_diffrn_measurement_method '\w and \f'
_diffrn_radiation_monochromator graphite
_diffrn_radiation_source 'fine-focus sealed tube'
_diffrn_radiation_type MoK\a
_diffrn_radiation_wavelength 0.71073
_diffrn_reflns_av_R_equivalents 0.0947
_diffrn_reflns_av_sigmaI/netI 0.0666
_diffrn_reflns_limit_h_max 13
_diffrn_reflns_limit_h_min -14
_diffrn_reflns_limit_k_max 17
_diffrn_reflns_limit_k_min -17
_diffrn_reflns_limit_l_max 31
_diffrn_reflns_limit_l_min -31
_diffrn_reflns_number 51748
_diffrn_reflns_theta_full 25.10
_diffrn_reflns_theta_max 25.10
_diffrn_reflns_theta_min 3.47
_diffrn_standards_number 0
_exptl_absorpt_coefficient_mu 1.342
_exptl_absorpt_correction_T_max 0.597
_exptl_absorpt_correction_T_min 0.461
_exptl_absorpt_correction_type multi-scan
_exptl_absorpt_process_details '(<i>REQAB</i>; Jacobson, 1998)'
_exptl_crystal_colour green
_exptl_crystal_density_diffrn 1.500
_exptl_crystal_density_method 'not measured'
_exptl_crystal_description block
_exptl_crystal_F_000 2064
_exptl_crystal_size_max 0.6
_exptl_crystal_size_mid 0.5
_exptl_crystal_size_min 0.4
_refine_diff_density_max 0.841
_refine_diff_density_min -0.627
_refine_ls_extinction_method none
_refine_ls_goodness_of_fit_ref 1.017
_refine_ls_hydrogen_treatment constr
_refine_ls_matrix_type full
_refine_ls_number_parameters 557
_refine_ls_number_reflns 7789
_refine_ls_number_restraints 1
_refine_ls_restrained_S_all 1.017
_refine_ls_R_factor_all 0.0912
_refine_ls_R_factor_gt 0.0464
_refine_ls_shift/su_max 0.001
_refine_ls_shift/su_mean 0.000
_refine_ls_structure_factor_coef Fsqd
_refine_ls_weighting_details 'calc w=1/[\s^2^(Fo^2^)+(0.0602P)^2^+3.7541P] where P=(Fo^2^+2Fc^2^)/3'
_refine_ls_weighting_scheme calc
_refine_ls_wR_factor_gt 0.1116
_refine_ls_wR_factor_ref 0.1274
_reflns_number_gt 4991
_reflns_number_total 7789
_reflns_threshold_expression I>2\s(I)
_cod_data_source_file wm2438.cif
_cod_data_source_block I
_cod_original_sg_symbol_H-M 'P 21/c'
_cod_database_code 2229536
_cod_database_fobs_code 2229536

loop_
_symmetry_equiv_pos_as_xyz
'x, y, z'
'-x, y+1/2, -z+1/2'
'-x, -y, -z'
'x, -y-1/2, z-1/2'

loop_
_atom_site_type_symbol
_atom_site_label
_atom_site_fract_x
_atom_site_fract_y
_atom_site_fract_z
_atom_site_U_iso_or_equiv
_atom_site_adp_type
_atom_site_calc_flag
_atom_site_refinement_flags
_atom_site_occupancy
_atom_site_disorder_assembly
_atom_site_disorder_group
Ni Ni1 0.03270(4) -0.41612(4) -0.45991(2) 0.02905(16) Uani d . 1 . .
Ni Ni2 0.12781(5) -0.42241(4) -0.56219(2) 0.03106(16) Uani d . 1 . .
Ni Ni3 0.21549(5) -0.26552(4) -0.45100(2) 0.03523(17) Uani d . 1 . .
O O1 0.0920(3) -0.2905(2) -0.58242(11) 0.0373(8) Uani d . 1 . .
O O2 0.2149(3) -0.2093(2) -0.52023(12) 0.0451(8) Uani d . 1 . .
O O3 0.2404(3) -0.3091(2) -0.37703(11) 0.0441(8) Uani d . 1 . .
O O4 0.1078(2) -0.4196(2) -0.38032(11) 0.0349(7) Uani d . 1 . .
O O5 0.0386(3) -0.4489(2) -0.64055(11) 0.0460(8) Uani d . 1 . .
O O6 0.2908(3) -0.4162(2) -0.57582(13) 0.0519(9) Uani d . 1 . .
O O7 0.3963(3) -0.2654(2) -0.43819(12) 0.0455(8) Uani d . 1 . .
O O8 0.2376(3) -0.1355(2) -0.41891(13) 0.0499(9) Uani d . 1 . .
N N1 -0.0332(3) -0.2038(3) -0.66782(14) 0.0429(10) Uani d . 1 . .
H H1 -0.0360 -0.2487 -0.6471 0.051 Uiso d R 1 . .
N N2 0.2946(4) -0.2152(3) -0.28674(15) 0.0506(11) Uani d . 1 . .
H H2 0.2625 -0.2080 -0.3198 0.061 Uiso d R 1 . .
N N3 0.1967(3) -0.4019(2) -0.48097(13) 0.0303(8) Uani d U 1 . .
N N4 0.2806(3) -0.4517(3) -0.46086(15) 0.0410(10) Uani d U 1 . .
N N5 0.3583(4) -0.4983(3) -0.44295(19) 0.0636(13) Uani d . 1 . .
N N6 -0.0316(3) -0.4379(2) -0.54194(13) 0.0261(8) Uani d . 1 . .
N N7 -0.1158(3) -0.3975(3) -0.57064(14) 0.0364(9) Uani d . 1 . .
N N8 -0.1899(4) -0.3606(3) -0.59810(19) 0.0667(14) Uani d . 1 . .
N N9 0.0354(3) -0.2757(3) -0.46261(15) 0.0368(9) Uani d . 1 . .
N N10 -0.0368(4) -0.2270(3) -0.49112(17) 0.0455(10) Uani d . 1 . .
N N11 -0.1037(5) -0.1781(4) -0.5168(2) 0.0810(17) Uani d . 1 . .
N N12 0.1322(3) -0.5651(2) -0.55169(14) 0.0347(9) Uani d . 1 . .
N N13 0.2120(4) -0.6185(3) -0.54439(15) 0.0413(10) Uani d . 1 . .
N N14 0.2878(4) -0.6697(3) -0.53838(18) 0.0626(13) Uani d . 1 . .
C C1 0.1398(4) -0.2160(3) -0.56424(17) 0.0356(11) Uani d . 1 . .
C C2 0.1097(4) -0.1303(3) -0.59541(17) 0.0349(11) Uani d . 1 . .
C C3 0.1651(4) -0.0493(3) -0.57447(18) 0.0425(12) Uani d . 1 . .
H H3 0.2198 -0.0512 -0.5418 0.051 Uiso calc R 1 . .
C C4 0.1424(5) 0.0327(3) -0.5999(2) 0.0486(13) Uani d . 1 . .
H H4 0.1809 0.0856 -0.5849 0.058 Uiso calc R 1 . .
C C5 0.0605(5) 0.0357(3) -0.6486(2) 0.0492(13) Uani d . 1 . .
H H5 0.0447 0.0910 -0.6666 0.059 Uiso calc R 1 . .
C C6 0.0031(4) -0.0419(3) -0.67024(18) 0.0415(12) Uani d . 1 . .
H H6 -0.0535 -0.0380 -0.7022 0.050 Uiso calc R 1 . .
C C7 0.0274(4) -0.1275(3) -0.64536(17) 0.0379(11) Uani d . 1 . .
C C8 -0.0906(4) -0.2160(3) -0.72137(17) 0.0376(11) Uani d . 1 . .
C C9 -0.0428(4) -0.1844(3) -0.76057(18) 0.0430(12) Uani d . 1 . .
H H9 0.0283 -0.1532 -0.7519 0.052 Uiso calc R 1 . .
C C10 -0.1013(5) -0.1993(3) -0.81294(18) 0.0481(13) Uani d . 1 . .
H H10 -0.0695 -0.1772 -0.8392 0.058 Uiso calc R 1 . .
C C11 -0.2053(5) -0.2463(3) -0.82626(19) 0.0479(13) Uani d . 1 . .
H H11 -0.2442 -0.2558 -0.8614 0.057 Uiso calc R 1 . .
C C12 -0.2517(4) -0.2792(3) -0.7873(2) 0.0478(13) Uani d . 1 . .
H H12 -0.3221 -0.3114 -0.7960 0.057 Uiso calc R 1 . .
C C13 -0.1938(4) -0.2645(3) -0.73482(19) 0.0419(12) Uani d . 1 . .
H H13 -0.2252 -0.2876 -0.7086 0.050 Uiso calc R 1 . .
C C14 0.1895(4) -0.3668(3) -0.35553(17) 0.0333(11) Uani d . 1 . .
C C15 0.2289(4) -0.3742(3) -0.29743(16) 0.0310(10) Uani d . 1 . .
C C16 0.2167(4) -0.4573(3) -0.27362(18) 0.0367(11) Uani d . 1 . .
H H16 0.1856 -0.5072 -0.2947 0.044 Uiso calc R 1 . .
C C17 0.2492(4) -0.4680(3) -0.21992(19) 0.0424(12) Uani d . 1 . .
H H17 0.2433 -0.5247 -0.2048 0.051 Uiso calc R 1 . .
C C18 0.2909(4) -0.3924(3) -0.18871(18) 0.0464(13) Uani d . 1 . .
H H18 0.3091 -0.3979 -0.1523 0.056 Uiso calc R 1 . .
C C19 0.3054(4) -0.3103(3) -0.21058(17) 0.0437(12) Uani d . 1 . .
H H19 0.3333 -0.2607 -0.1887 0.052 Uiso calc R 1 . .
C C20 0.2793(4) -0.2985(3) -0.26533(17) 0.0353(11) Uani d . 1 . .
C C21 0.3580(4) -0.1407(3) -0.25939(17) 0.0386(11) Uani d . 1 . .
C C22 0.4703(4) -0.1507(4) -0.2265(2) 0.0516(13) Uani d . 1 . .
H H22 0.5039 -0.2087 -0.2208 0.062 Uiso calc R 1 . .
C C23 0.5326(5) -0.0757(4) -0.2021(2) 0.0607(15) Uani d . 1 . .
H H23 0.6073 -0.0836 -0.1798 0.073 Uiso calc R 1 . .
C C24 0.4856(6) 0.0093(4) -0.2105(2) 0.0637(16) Uani d . 1 . .
H H24 0.5287 0.0598 -0.1948 0.076 Uiso calc R 1 . .
C C25 0.3750(6) 0.0205(4) -0.2420(2) 0.0659(17) Uani d . 1 . .
H H25 0.3423 0.0788 -0.2471 0.079 Uiso calc R 1 . .
C C26 0.3105(5) -0.0539(4) -0.2668(2) 0.0521(14) Uani d . 1 . .
H H26 0.2352 -0.0452 -0.2883 0.062 Uiso calc R 1 . .
C C27 0.0697(4) -0.4277(4) -0.68775(18) 0.0486(13) Uani d . 1 . .
H H27A 0.1157 -0.3726 -0.6828 0.073 Uiso calc R 1 . .
H H27B -0.0001 -0.4189 -0.7158 0.073 Uiso calc R 1 . .
H H27C 0.1147 -0.4772 -0.6965 0.073 Uiso calc R 1 . .
C C28 0.3410(5) -0.4747(4) -0.6070(2) 0.0701(17) Uani d . 1 . .
H H28A 0.2869 -0.5229 -0.6215 0.105 Uiso calc R 1 . .
H H28B 0.4123 -0.5007 -0.5856 0.105 Uiso calc R 1 . .
H H28C 0.3579 -0.4400 -0.6350 0.105 Uiso calc R 1 . .
C C29 0.4840(4) -0.2829(4) -0.3909(2) 0.0619(16) Uani d . 1 . .
H H29A 0.4721 -0.2436 -0.3637 0.093 Uiso calc R 1 . .
H H29B 0.5599 -0.2714 -0.3963 0.093 Uiso calc R 1 . .
H H29C 0.4793 -0.3457 -0.3809 0.093 Uiso calc R 1 . .
C C30 0.1425(5) -0.0758(4) -0.4257(3) 0.0737(19) Uani d . 1 . .
H H30A 0.1067 -0.0674 -0.4625 0.111 Uiso calc R 1 . .
H H30B 0.1694 -0.0177 -0.4099 0.111 Uiso calc R 1 . .
H H30C 0.0862 -0.1010 -0.4093 0.111 Uiso calc R 1 . .
O O9 0.4740(3) -0.1887(3) -0.02231(14) 0.0596(10) Uani d . 1 . .
C C32 0.4755(8) -0.2635(6) -0.0553(3) 0.119(3) Uani d . 1 . .
H H32A 0.3989 -0.2907 -0.0656 0.178 Uiso calc R 1 . .
H H32B 0.5313 -0.3079 -0.0369 0.178 Uiso calc R 1 . .
H H32C 0.4972 -0.2431 -0.0860 0.178 Uiso calc R 1 . .
O O10 0.6812(4) -0.3749(3) -0.08285(19) 0.0796(12) Uani d . 1 . .
C C31 0.6724(7) -0.3549(5) -0.1353(3) 0.101(2) Uani d . 1 . .
H H31A 0.6486 -0.2923 -0.1423 0.151 Uiso calc R 1 . .
H H31B 0.6153 -0.3945 -0.1574 0.151 Uiso calc R 1 . .
H H31C 0.7472 -0.3641 -0.1423 0.151 Uiso calc R 1 . .
O O11 0.6012(4) -0.5314(3) -0.05491(19) 0.0812(13) Uani d . 1 . .
C C33 0.4822(6) -0.5423(5) -0.0710(4) 0.118(3) Uani d . 1 . .
H H33A 0.4586 -0.5532 -0.1082 0.178 Uiso calc R 1 . .
H H33B 0.4446 -0.4879 -0.0631 0.178 Uiso calc R 1 . .
H H33C 0.4599 -0.5935 -0.0530 0.178 Uiso calc R 1 . .

loop_
_atom_site_aniso_label
_atom_site_aniso_U_11
_atom_site_aniso_U_22
_atom_site_aniso_U_33
_atom_site_aniso_U_12
_atom_site_aniso_U_13
_atom_site_aniso_U_23
Ni1 0.0226(3) 0.0415(3) 0.0211(3) -0.0032(2) 0.0023(2) -0.0025(3)
Ni2 0.0255(3) 0.0447(4) 0.0219(3) -0.0044(3) 0.0043(2) -0.0013(3)
Ni3 0.0307(3) 0.0489(4) 0.0232(3) -0.0095(3) 0.0020(2) -0.0018(3)
O1 0.0361(18) 0.0427(19) 0.0277(17) -0.0090(15) -0.0010(14) 0.0033(14)
O2 0.0383(19) 0.063(2) 0.0272(18) -0.0167(16) -0.0030(15) 0.0032(15)
O3 0.0429(19) 0.063(2) 0.0241(17) -0.0212(17) 0.0039(15) -0.0002(16)
O4 0.0302(16) 0.0460(19) 0.0260(16) -0.0083(15) 0.0033(13) -0.0039(14)
O5 0.051(2) 0.068(2) 0.0181(16) -0.0173(17) 0.0072(15) -0.0042(15)
O6 0.0385(19) 0.075(2) 0.048(2) -0.0122(18) 0.0223(17) -0.0148(19)
O7 0.0293(17) 0.067(2) 0.0338(19) -0.0079(16) -0.0031(15) 0.0019(16)
O8 0.050(2) 0.052(2) 0.048(2) -0.0080(18) 0.0133(17) -0.0119(17)
N1 0.048(2) 0.048(2) 0.025(2) -0.0151(19) -0.0039(18) 0.0071(18)
N2 0.070(3) 0.047(3) 0.024(2) -0.019(2) -0.006(2) 0.0023(18)
N3 0.0187(18) 0.046(2) 0.025(2) -0.0004(16) 0.0027(15) 0.0002(17)
N4 0.031(2) 0.056(3) 0.035(2) -0.010(2) 0.0063(19) -0.003(2)
N5 0.035(3) 0.070(3) 0.074(3) 0.010(2) -0.008(2) 0.013(3)
N6 0.0207(18) 0.036(2) 0.0190(18) -0.0001(16) 0.0009(15) 0.0011(15)
N7 0.030(2) 0.049(2) 0.026(2) -0.0042(19) 0.0006(19) 0.0003(18)
N8 0.046(3) 0.078(3) 0.064(3) 0.006(3) -0.008(3) 0.014(3)
N9 0.029(2) 0.042(2) 0.037(2) -0.0021(18) 0.0050(18) -0.0025(19)
N10 0.040(2) 0.044(3) 0.050(3) -0.009(2) 0.008(2) -0.011(2)
N11 0.065(3) 0.060(3) 0.094(4) 0.011(3) -0.020(3) 0.013(3)
N12 0.026(2) 0.041(2) 0.037(2) 0.0000(18) 0.0088(18) -0.0004(18)
N13 0.034(2) 0.052(3) 0.038(2) -0.005(2) 0.010(2) -0.0036(19)
N14 0.044(3) 0.069(3) 0.072(3) 0.023(3) 0.010(2) 0.001(3)
C1 0.031(3) 0.049(3) 0.029(3) -0.007(2) 0.012(2) 0.001(2)
C2 0.030(2) 0.048(3) 0.029(3) -0.005(2) 0.010(2) 0.002(2)
C3 0.045(3) 0.053(3) 0.030(3) -0.012(2) 0.010(2) -0.004(2)
C4 0.061(4) 0.041(3) 0.049(3) -0.011(3) 0.023(3) -0.009(3)
C5 0.063(4) 0.043(3) 0.051(3) 0.000(3) 0.030(3) 0.002(3)
C6 0.041(3) 0.050(3) 0.032(3) 0.004(2) 0.007(2) 0.005(2)
C7 0.042(3) 0.042(3) 0.031(3) -0.002(2) 0.014(2) 0.001(2)
C8 0.036(3) 0.039(3) 0.030(3) -0.001(2) -0.004(2) 0.003(2)
C9 0.039(3) 0.053(3) 0.035(3) -0.006(2) 0.006(2) 0.005(2)
C10 0.060(3) 0.053(3) 0.030(3) -0.001(3) 0.008(3) 0.003(2)
C11 0.051(3) 0.051(3) 0.032(3) 0.009(3) -0.006(2) 0.001(2)
C12 0.036(3) 0.047(3) 0.050(3) -0.001(2) -0.007(2) -0.001(2)
C13 0.037(3) 0.047(3) 0.037(3) -0.003(2) 0.003(2) 0.005(2)
C14 0.029(2) 0.043(3) 0.026(2) -0.001(2) 0.003(2) -0.002(2)
C15 0.024(2) 0.043(3) 0.025(2) -0.001(2) 0.0047(19) -0.003(2)
C16 0.030(2) 0.042(3) 0.038(3) -0.001(2) 0.008(2) -0.003(2)
C17 0.042(3) 0.044(3) 0.042(3) -0.002(2) 0.013(2) 0.012(2)
C18 0.049(3) 0.060(3) 0.024(3) -0.004(3) -0.001(2) 0.009(2)
C19 0.050(3) 0.052(3) 0.024(3) -0.011(2) 0.000(2) -0.009(2)
C20 0.033(2) 0.046(3) 0.025(2) -0.006(2) 0.003(2) 0.001(2)
C21 0.044(3) 0.047(3) 0.024(2) -0.009(2) 0.007(2) -0.002(2)
C22 0.045(3) 0.055(3) 0.052(3) -0.001(3) 0.006(3) -0.003(3)
C23 0.043(3) 0.081(5) 0.055(4) -0.017(3) 0.007(3) -0.011(3)
C24 0.071(4) 0.065(4) 0.056(4) -0.029(3) 0.019(3) -0.018(3)
C25 0.091(5) 0.043(3) 0.064(4) -0.001(3) 0.021(4) -0.008(3)
C26 0.053(3) 0.053(3) 0.046(3) 0.001(3) 0.006(3) -0.003(3)
C27 0.052(3) 0.066(4) 0.029(3) -0.003(3) 0.012(2) 0.001(2)
C28 0.045(3) 0.095(5) 0.077(4) -0.001(3) 0.029(3) -0.009(4)
C29 0.035(3) 0.098(5) 0.043(3) 0.001(3) -0.006(3) 0.004(3)
C30 0.055(4) 0.071(4) 0.102(5) -0.012(3) 0.031(4) -0.038(4)
O9 0.043(2) 0.087(3) 0.049(2) 0.0074(19) 0.0117(18) -0.007(2)
C32 0.113(7) 0.132(7) 0.111(7) 0.041(5) 0.030(5) -0.032(6)
O10 0.067(3) 0.081(3) 0.087(3) -0.007(2) 0.014(2) -0.002(3)
C31 0.089(6) 0.118(6) 0.084(6) -0.008(5) 0.005(4) 0.005(5)
O11 0.059(3) 0.074(3) 0.115(4) 0.019(2) 0.030(3) 0.009(3)
C33 0.070(5) 0.079(5) 0.202(10) 0.013(4) 0.028(6) 0.012(6)

loop_
_atom_type_symbol
_atom_type_description
_atom_type_scat_dispersion_real
_atom_type_scat_dispersion_imag
_atom_type_scat_source
C C 0.0033 0.0016 'International Tables Vol C Tables 4.2.6.8 and 6.1.1.4'
H H 0.0000 0.0000 'International Tables Vol C Tables 4.2.6.8 and 6.1.1.4'
N N 0.0061 0.0033 'International Tables Vol C Tables 4.2.6.8 and 6.1.1.4'
Ni Ni 0.3393 1.1124 'International Tables Vol C Tables 4.2.6.8 and 6.1.1.4'
O O 0.0106 0.0060 'International Tables Vol C Tables 4.2.6.8 and 6.1.1.4'

loop_
_geom_angle_atom_site_label_1
_geom_angle_atom_site_label_2
_geom_angle_atom_site_label_3
_geom_angle_site_symmetry_1
_geom_angle_site_symmetry_3
_geom_angle
_geom_angle_publ_flag
N9 Ni1 O4 . . 93.08(13) ?
N9 Ni1 N12 . 3_544 99.26(15) ?
O4 Ni1 N12 . 3_544 90.83(13) ?
N9 Ni1 N6 . . 96.84(14) ?
O4 Ni1 N6 . . 169.12(12) ?
N12 Ni1 N6 3_544 . 91.98(13) ?
N9 Ni1 N6 . 3_544 179.03(14) ?
O4 Ni1 N6 . 3_544 87.46(12) ?
N12 Ni1 N6 3_544 3_544 81.53(14) ?
N6 Ni1 N6 . 3_544 82.56(13) ?
N9 Ni1 N3 . . 82.65(14) ?
O4 Ni1 N3 . . 95.22(12) ?
N12 Ni1 N3 3_544 . 173.55(14) ?
N6 Ni1 N3 . . 81.66(12) ?
N6 Ni1 N3 3_544 . 96.51(13) ?
O1 Ni2 O6 . . 93.00(13) ?
O1 Ni2 O5 . . 84.23(12) ?
O6 Ni2 O5 . . 94.91(13) ?
O1 Ni2 N12 . . 168.48(13) ?
O6 Ni2 N12 . . 94.32(14) ?
O5 Ni2 N12 . . 86.29(14) ?
O1 Ni2 N6 . . 91.76(13) ?
O6 Ni2 N6 . . 174.19(14) ?
O5 Ni2 N6 . . 88.87(12) ?
N12 Ni2 N6 . . 81.51(13) ?
O1 Ni2 N3 . . 97.55(13) ?
O6 Ni2 N3 . . 92.54(13) ?
O5 Ni2 N3 . . 172.24(13) ?
N12 Ni2 N3 . . 91.00(14) ?
N6 Ni2 N3 . . 83.53(13) ?
O3 Ni3 O2 . . 170.33(12) ?
O3 Ni3 O8 . . 85.53(13) ?
O2 Ni3 O8 . . 88.09(13) ?
O3 Ni3 O7 . . 87.85(13) ?
O2 Ni3 O7 . . 84.40(13) ?
O8 Ni3 O7 . . 85.37(13) ?
O3 Ni3 N9 . . 90.07(14) ?
O2 Ni3 N9 . . 98.02(14) ?
O8 Ni3 N9 . . 98.04(14) ?
O7 Ni3 N9 . . 175.86(14) ?
O3 Ni3 N3 . . 92.25(13) ?
O2 Ni3 N3 . . 93.99(13) ?
O8 Ni3 N3 . . 177.59(14) ?
O7 Ni3 N3 . . 93.61(13) ?
N9 Ni3 N3 . . 82.89(14) ?
C1 O1 Ni2 . . 133.1(3) ?
C1 O2 Ni3 . . 129.7(3) ?
C14 O3 Ni3 . . 133.7(3) ?
C14 O4 Ni1 . . 125.1(3) ?
C27 O5 Ni2 . . 130.1(3) ?
C28 O6 Ni2 . . 129.1(3) ?
C29 O7 Ni3 . . 128.7(3) ?
C30 O8 Ni3 . . 120.7(3) ?
C7 N1 C8 . . 126.5(4) ?
C7 N1 H1 . . 116.7 ?
C8 N1 H1 . . 116.8 ?
C20 N2 C21 . . 125.7(4) ?
C20 N2 H2 . . 117.1 ?
C21 N2 H2 . . 117.2 ?
N4 N3 Ni2 . . 113.9(3) ?
N4 N3 Ni3 . . 113.6(3) ?
Ni2 N3 Ni3 . . 119.03(16) ?
N4 N3 Ni1 . . 120.4(3) ?
Ni2 N3 Ni1 . . 96.71(13) ?
Ni3 N3 Ni1 . . 90.38(13) ?
N5 N4 N3 . . 179.0(5) ?
N7 N6 Ni2 . . 115.2(3) ?
N7 N6 Ni1 . . 124.7(3) ?
Ni2 N6 Ni1 . . 98.09(13) ?
N7 N6 Ni1 . 3_544 119.0(3) ?
Ni2 N6 Ni1 . 3_544 97.17(13) ?
Ni1 N6 Ni1 . 3_544 97.44(13) ?
N8 N7 N6 . . 177.4(5) ?
N10 N9 Ni1 . . 126.5(3) ?
N10 N9 Ni3 . . 125.2(3) ?
Ni1 N9 Ni3 . . 95.24(16) ?
N11 N10 N9 . . 177.3(5) ?
N13 N12 Ni1 . 3_544 128.4(3) ?
N13 N12 Ni2 . . 131.1(3) ?
Ni1 N12 Ni2 3_544 . 99.16(16) ?
N14 N13 N12 . . 178.7(5) ?
O1 C1 O2 . . 123.4(4) ?
O1 C1 C2 . . 119.9(4) ?
O2 C1 C2 . . 116.7(4) ?
C3 C2 C7 . . 118.7(4) ?
C3 C2 C1 . . 118.4(4) ?
C7 C2 C1 . . 122.9(4) ?
C4 C3 C2 . . 122.7(5) ?
C4 C3 H3 . . 118.7 ?
C2 C3 H3 . . 118.7 ?
C3 C4 C5 . . 118.7(5) ?
C3 C4 H4 . . 120.6 ?
C5 C4 H4 . . 120.6 ?
C6 C5 C4 . . 120.5(5) ?
C6 C5 H5 . . 119.8 ?
C4 C5 H5 . . 119.8 ?
C5 C6 C7 . . 121.7(5) ?
C5 C6 H6 . . 119.2 ?
C7 C6 H6 . . 119.2 ?
N1 C7 C6 . . 120.1(4) ?
N1 C7 C2 . . 122.0(4) ?
C6 C7 C2 . . 117.7(4) ?
C13 C8 C9 . . 119.3(4) ?
C13 C8 N1 . . 119.0(4) ?
C9 C8 N1 . . 121.6(4) ?
C8 C9 C10 . . 119.8(5) ?
C8 C9 H9 . . 120.1 ?
C10 C9 H9 . . 120.1 ?
C11 C10 C9 . . 120.7(5) ?
C11 C10 H10 . . 119.6 ?
C9 C10 H10 . . 119.6 ?
C10 C11 C12 . . 119.5(5) ?
C10 C11 H11 . . 120.3 ?
C12 C11 H11 . . 120.3 ?
C11 C12 C13 . . 120.2(5) ?
C11 C12 H12 . . 119.9 ?
C13 C12 H12 . . 119.9 ?
C8 C13 C12 . . 120.5(5) ?
C8 C13 H13 . . 119.8 ?
C12 C13 H13 . . 119.8 ?
O3 C14 O4 . . 124.3(4) ?
O3 C14 C15 . . 117.3(4) ?
O4 C14 C15 . . 118.3(4) ?
C16 C15 C20 . . 119.0(4) ?
C16 C15 C14 . . 119.2(4) ?
C20 C15 C14 . . 121.7(4) ?
C17 C16 C15 . . 122.0(4) ?
C17 C16 H16 . . 119.0 ?
C15 C16 H16 . . 119.0 ?
C16 C17 C18 . . 118.7(4) ?
C16 C17 H17 . . 120.6 ?
C18 C17 H17 . . 120.6 ?
C19 C18 C17 . . 120.9(4) ?
C19 C18 H18 . . 119.5 ?
C17 C18 H18 . . 119.5 ?
C18 C19 C20 . . 121.7(4) ?
C18 C19 H19 . . 119.1 ?
C20 C19 H19 . . 119.1 ?
N2 C20 C19 . . 121.0(4) ?
N2 C20 C15 . . 121.5(4) ?
C19 C20 C15 . . 117.4(4) ?
C26 C21 C22 . . 118.1(4) ?
C26 C21 N2 . . 119.8(4) ?
C22 C21 N2 . . 122.1(5) ?
C23 C22 C21 . . 120.8(5) ?
C23 C22 H22 . . 119.6 ?
C21 C22 H22 . . 119.6 ?
C24 C23 C22 . . 120.4(5) ?
C24 C23 H23 . . 119.8 ?
C22 C23 H23 . . 119.8 ?
C23 C24 C25 . . 119.8(5) ?
C23 C24 H24 . . 120.1 ?
C25 C24 H24 . . 120.1 ?
C24 C25 C26 . . 120.8(6) ?
C24 C25 H25 . . 119.6 ?
C26 C25 H25 . . 119.6 ?
C21 C26 C25 . . 120.1(5) ?
C21 C26 H26 . . 120.0 ?
C25 C26 H26 . . 120.0 ?
O5 C27 H27A . . 109.5 ?
O5 C27 H27B . . 109.5 ?
H27A C27 H27B . . 109.5 ?
O5 C27 H27C . . 109.5 ?
H27A C27 H27C . . 109.5 ?
H27B C27 H27C . . 109.5 ?
O6 C28 H28A . . 109.5 ?
O6 C28 H28B . . 109.5 ?
H28A C28 H28B . . 109.5 ?
O6 C28 H28C . . 109.5 ?
H28A C28 H28C . . 109.5 ?
H28B C28 H28C . . 109.5 ?
O7 C29 H29A . . 109.5 ?
O7 C29 H29B . . 109.5 ?
H29A C29 H29B . . 109.5 ?
O7 C29 H29C . . 109.5 ?
H29A C29 H29C . . 109.5 ?
H29B C29 H29C . . 109.5 ?
O8 C30 H30A . . 109.5 ?
O8 C30 H30B . . 109.5 ?
H30A C30 H30B . . 109.5 ?
O8 C30 H30C . . 109.5 ?
H30A C30 H30C . . 109.5 ?
H30B C30 H30C . . 109.5 ?
O9 C32 H32A . . 109.5 ?
O9 C32 H32B . . 109.5 ?
H32A C32 H32B . . 109.5 ?
O9 C32 H32C . . 109.5 ?
H32A C32 H32C . . 109.5 ?
H32B C32 H32C . . 109.5 ?
O10 C31 H31A . . 109.5 ?
O10 C31 H31B . . 109.5 ?
H31A C31 H31B . . 109.5 ?
O10 C31 H31C . . 109.5 ?
H31A C31 H31C . . 109.5 ?
H31B C31 H31C . . 109.5 ?
O11 C33 H33A . . 109.5 ?
O11 C33 H33B . . 109.5 ?
H33A C33 H33B . . 109.5 ?
O11 C33 H33C . . 109.5 ?
H33A C33 H33C . . 109.5 ?
H33B C33 H33C . . 109.5 ?

loop_
_geom_bond_atom_site_label_1
_geom_bond_atom_site_label_2
_geom_bond_site_symmetry_2
_geom_bond_distance
_geom_bond_publ_flag
Ni1 N9 . 2.052(4) yes
Ni1 O4 . 2.054(3) yes
Ni1 N12 3_544 2.071(4) yes
Ni1 N6 . 2.120(3) yes
Ni1 N6 3_544 2.133(3) yes
Ni1 N3 . 2.165(3) yes
Ni2 O1 . 2.014(3) yes
Ni2 O6 . 2.054(3) yes
Ni2 O5 . 2.094(3) yes
Ni2 N12 . 2.102(4) yes
Ni2 N6 . 2.103(3) yes
Ni2 N3 . 2.104(3) yes
Ni3 O3 . 2.000(3) yes
Ni3 O2 . 2.002(3) yes
Ni3 O8 . 2.068(3) yes
Ni3 O7 . 2.074(3) yes
Ni3 N9 . 2.075(4) yes
Ni3 N3 . 2.133(4) yes
O1 C1 . 1.262(5) ?
O2 C1 . 1.265(5) ?
O3 C14 . 1.255(5) ?
O4 C14 . 1.273(5) ?
O5 C27 . 1.424(5) ?
O6 C28 . 1.422(6) ?
O7 C29 . 1.418(5) ?
O8 C30 . 1.396(6) ?
N1 C7 . 1.371(6) ?
N1 C8 . 1.408(5) ?
N1 H1 . 0.8601 ?
N2 C20 . 1.373(6) ?
N2 C21 . 1.408(6) ?
N2 H2 . 0.8602 ?
N3 N4 . 1.231(5) ?
N4 N5 . 1.140(5) ?
N6 N7 . 1.231(5) ?
N6 Ni1 3_544 2.133(3) ?
N7 N8 . 1.116(5) ?
N9 N10 . 1.209(5) ?
N10 N11 . 1.145(6) ?
N12 N13 . 1.199(5) ?
N12 Ni1 3_544 2.071(4) ?
N13 N14 . 1.146(5) ?
C1 C2 . 1.488(6) ?
C2 C3 . 1.394(6) ?
C2 C7 . 1.417(6) ?
C3 C4 . 1.364(7) ?
C3 H3 . 0.9300 ?
C4 C5 . 1.391(7) ?
C4 H4 . 0.9300 ?
C5 C6 . 1.366(7) ?
C5 H5 . 0.9300 ?
C6 C7 . 1.406(6) ?
C6 H6 . 0.9300 ?
C8 C13 . 1.373(6) ?
C8 C9 . 1.384(6) ?
C9 C10 . 1.390(6) ?
C9 H9 . 0.9300 ?
C10 C11 . 1.370(7) ?
C10 H10 . 0.9300 ?
C11 C12 . 1.375(7) ?
C11 H11 . 0.9300 ?
C12 C13 . 1.389(6) ?
C12 H12 . 0.9300 ?
C13 H13 . 0.9300 ?
C14 C15 . 1.484(6) ?
C15 C16 . 1.392(6) ?
C15 C20 . 1.424(6) ?
C16 C17 . 1.376(6) ?
C16 H16 . 0.9300 ?
C17 C18 . 1.387(6) ?
C17 H17 . 0.9300 ?
C18 C19 . 1.362(6) ?
C18 H18 . 0.9300 ?
C19 C20 . 1.406(6) ?
C19 H19 . 0.9300 ?
C21 C26 . 1.379(7) ?
C21 C22 . 1.388(6) ?
C22 C23 . 1.380(7) ?
C22 H22 . 0.9300 ?
C23 C24 . 1.354(8) ?
C23 H23 . 0.9300 ?
C24 C25 . 1.360(8) ?
C24 H24 . 0.9300 ?
C25 C26 . 1.387(7) ?
C25 H25 . 0.9300 ?
C26 H26 . 0.9300 ?
C27 H27A . 0.9600 ?
C27 H27B . 0.9600 ?
C27 H27C . 0.9600 ?
C28 H28A . 0.9600 ?
C28 H28B . 0.9600 ?
C28 H28C . 0.9600 ?
C29 H29A . 0.9600 ?
C29 H29B . 0.9600 ?
C29 H29C . 0.9600 ?
C30 H30A . 0.9600 ?
C30 H30B . 0.9600 ?
C30 H30C . 0.9600 ?
O9 C32 . 1.399(7) ?
C32 H32A . 0.9600 ?
C32 H32B . 0.9600 ?
C32 H32C . 0.9600 ?
O10 C31 . 1.391(8) ?
C31 H31A . 0.9600 ?
C31 H31B . 0.9600 ?
C31 H31C . 0.9600 ?
O11 C33 . 1.367(8) ?
C33 H33A . 0.9600 ?
C33 H33B . 0.9600 ?
C33 H33C . 0.9600 ?

loop_
_geom_hbond_atom_site_label_D
_geom_hbond_atom_site_label_H
_geom_hbond_atom_site_label_A
_geom_hbond_site_symmetry_A
_geom_hbond_distance_DH
_geom_hbond_distance_HA
_geom_hbond_distance_DA
_geom_hbond_angle_DHA
N1 H1 O1 . 0.86 2.05 2.666(5) 128
N2 H2 O3 . 0.86 2.08 2.677(5) 126
